data_7051051
_journal_name_full 'New Journal of Chemistry'
_journal_paper_doi 10.1039/b008262g
_journal_year 2001
_chemical_formula_sum 'C6 H8 N2 O3'
_chemical_formula_weight 156.14
_space_group_IT_number 43
_symmetry_cell_setting orthorhombic
_symmetry_space_group_name_Hall 'F 2 -2d'
_symmetry_space_group_name_H-M 'F d d 2'
_cell_angle_alpha 90.00
_cell_angle_beta 90.00
_cell_angle_gamma 90.00
_cell_formula_units_Z 16
_cell_length_a 15.642(3)
_cell_length_b 29.006(6)
_cell_length_c 6.5560(11)
_cell_measurement_temperature 293(2)
_cell_volume 2974.5(9)
_diffrn_ambient_temperature 293(2)
_exptl_crystal_density_diffrn 1.395
_cod_database_code 7051051

loop_
_symmetry_equiv_pos_as_xyz
'x, y, z'
'-x, -y, z'
'-x+1/4, y+1/4, z+1/4'
'x+1/4, -y+1/4, z+1/4'
'x, y+1/2, z+1/2'
'-x, -y+1/2, z+1/2'
'-x+1/4, y+3/4, z+3/4'
'x+1/4, -y+3/4, z+3/4'
'x+1/2, y, z+1/2'
'-x+1/2, -y, z+1/2'
'-x+3/4, y+1/4, z+3/4'
'x+3/4, -y+1/4, z+3/4'
'x+1/2, y+1/2, z'
'-x+1/2, -y+1/2, z'
'-x+3/4, y+3/4, z+1/4'
'x+3/4, -y+3/4, z+1/4'

loop_
_atom_site_label
_atom_site_type_symbol
_atom_site_fract_x
_atom_site_fract_y
_atom_site_fract_z
_atom_site_U_iso_or_equiv
_atom_site_adp_type
_atom_site_occupancy
_atom_site_symmetry_multiplicity
_atom_site_calc_flag
_atom_site_refinement_flags
_atom_site_disorder_assembly
_atom_site_disorder_group
O1 O 0.34443(14) 0.17842(9) 0.4865(6) 0.0993(9) Uani 1 1 d . . .
O2 O 0.64331(13) 0.16451(8) 0.4796(6) 0.0935(9) Uani 1 1 d . . .
O3 O 0.49938(12) 0.22113(8) -0.0580 0.0853(8) Uani 1 1 d . . .
N1 N 0.42045(12) 0.19609(7) 0.2051(5) 0.0612(7) Uani 1 1 d . . .
N2 N 0.57148(13) 0.18856(7) 0.2021(5) 0.0583(6) Uani 1 1 d . . .
C1 C 0.41323(16) 0.18015(9) 0.4021(6) 0.0633(8) Uani 1 1 d . . .
C2 C 0.49270(17) 0.16483(13) 0.5043(6) 0.0681(8) Uani 1 1 d . . .
H21 H 0.4984(16) 0.1776(11) 0.634(8) 0.081(10) Uiso 1 1 d . . .
H22 H 0.4861(15) 0.1315(15) 0.528(6) 0.097(12) Uiso 1 1 d . . .
C3 C 0.57522(16) 0.17251(8) 0.3979(5) 0.0599(8) Uani 1 1 d . . .
C4 C 0.49722(15) 0.20284(9) 0.1067(6) 0.0568(7) Uani 1 1 d . . .
C5 C 0.34280(18) 0.21019(13) 0.0968(8) 0.1005(13) Uani 1 1 d . . .
H51 H 0.2940 0.1956 0.1578 0.121 Uiso 1 1 calc R . .
H52 H 0.3469 0.2012 -0.0437 0.121 Uiso 1 1 calc R . .
H53 H 0.3365 0.2431 0.1055 0.121 Uiso 1 1 calc R . .
C6 C 0.65163(19) 0.19580(13) 0.0899(7) 0.0929(12) Uani 1 1 d . . .
H61 H 0.6445 0.1860 -0.0490 0.111 Uiso 1 1 calc R . .
H62 H 0.6965 0.1782 0.1525 0.111 Uiso 1 1 calc R . .
H63 H 0.6663 0.2279 0.0929 0.111 Uiso 1 1 calc R . .

loop_
_atom_site_aniso_label
_atom_site_aniso_U_11
_atom_site_aniso_U_22
_atom_site_aniso_U_33
_atom_site_aniso_U_23
_atom_site_aniso_U_13
_atom_site_aniso_U_12
O1 0.0609(14) 0.1205(18) 0.117(2) -0.0082(18) 0.0330(14) -0.0051(11)
O2 0.0598(13) 0.1095(17) 0.111(2) 0.0307(17) -0.0237(13) -0.0005(11)
O3 0.0970(16) 0.0994(15) 0.0597(14) 0.0130(13) -0.0064(11) -0.0044(11)
N1 0.0434(12) 0.0647(12) 0.0754(17) 0.0032(14) -0.0072(11) -0.0008(8)
N2 0.0441(12) 0.0686(12) 0.0621(14) 0.0011(12) 0.0093(10) 0.0052(9)
C1 0.0502(15) 0.0662(15) 0.073(2) -0.0082(15) 0.0132(14) -0.0031(11)
C2 0.0655(19) 0.080(2) 0.0589(18) 0.0068(17) 0.0058(15) -0.0057(14)
C3 0.0487(14) 0.0608(14) 0.070(2) 0.0032(14) -0.0020(13) -0.0013(11)
C4 0.0588(17) 0.0603(14) 0.0513(16) -0.0014(15) -0.0040(13) -0.0026(11)
C5 0.0561(19) 0.104(2) 0.141(4) 0.025(3) -0.026(2) -0.0009(17)
C6 0.0591(19) 0.114(3) 0.106(3) 0.010(2) 0.0314(18) 0.0055(17)

loop_
_geom_bond_atom_site_label_1
_geom_bond_atom_site_label_2
_geom_bond_distance
_geom_bond_site_symmetry_2
_geom_bond_publ_flag
O1 C1 1.211(3) . ?
O2 C3 1.215(3) . ?
O3 C4 1.204(4) . ?
N1 C1 1.376(4) . ?
N1 C4 1.377(3) . ?
N1 C5 1.465(4) . ?
N2 C3 1.366(4) . ?
N2 C4 1.383(3) . ?
N2 C6 1.469(3) . ?
C1 C2 1.481(4) . ?
C2 C3 1.484(4) . ?
C2 H21 0.93(5) . ?
C2 H22 0.98(4) . ?
C5 H51 0.9600 . ?
C5 H52 0.9600 . ?
C5 H53 0.9600 . ?
C6 H61 0.9600 . ?
C6 H62 0.9600 . ?
C6 H63 0.9600 . ?

loop_
_cod_related_entry_id
_cod_related_entry_database
_cod_related_entry_code
1 ChemSpider 63056
